data_4311809
loop_
_publ_author_name
'Perumal Sekar'
'James A. Ibers'

_publ_section_title
;
 Syntheses and Characterization of Some Mixed Te/Se Polychalcogenide
 Anions [TemSen]2-
;
_journal_name_full 'Inorganic Chemistry'
_journal_page_first 5436
_journal_page_last 5441
_journal_paper_doi 10.1021/ic040026h
_journal_volume 43
_journal_year 2004
_chemical_formula_sum 'C16 H40 N2 Se3 Te'
_chemical_formula_weight 624.98
_chemical_name_systematic
;
   ?
;
_space_group_IT_number 14
_symmetry_space_group_name_Hall '-P 2ybc'
_symmetry_space_group_name_H-M 'P 1 21/c 1'
_atom_sites_solution_hydrogens geom
_atom_sites_solution_primary direct
_atom_sites_solution_secondary difmap
_audit_creation_method SHELXL-97
_cell_angle_alpha 90.00
_cell_angle_beta 97.0970(10)
_cell_angle_gamma 90.00
_cell_formula_units_Z 4
_cell_length_a 8.5056(7)
_cell_length_b 13.4674(11)
_cell_length_c 20.8890(17)
_cell_measurement_temperature 153(2)
_cell_volume 2374.5(3)
_computing_cell_refinement 'SAINT (Bruker 2000)'
_computing_data_collection 'SMART (Bruker 2000)'
_computing_data_reduction SAINT
_computing_molecular_graphics 'XP in SHELXTL'
_computing_structure_refinement SHELXTL
_computing_structure_solution 'SHELXTL (Sheldrick, 2000)'
_diffrn_ambient_temperature 153(2)
_diffrn_measured_fraction_theta_full 0.928
_diffrn_measured_fraction_theta_max 0.928
_diffrn_radiation_monochromator graphite
_diffrn_radiation_source 'fine-focus sealed tube'
_diffrn_radiation_type MoK\a
_diffrn_radiation_wavelength 0.71073
_diffrn_reflns_av_R_equivalents 0.0419
_diffrn_reflns_av_sigmaI/netI 0.0316
_diffrn_reflns_limit_h_max 10
_diffrn_reflns_limit_h_min -10
_diffrn_reflns_limit_k_max 17
_diffrn_reflns_limit_k_min -17
_diffrn_reflns_limit_l_max 27
_diffrn_reflns_limit_l_min -28
_diffrn_reflns_number 27519
_diffrn_reflns_theta_full 28.84
_diffrn_reflns_theta_max 28.84
_diffrn_reflns_theta_min 1.96
_exptl_absorpt_coefficient_mu 5.852
_exptl_absorpt_correction_T_max 0.3706
_exptl_absorpt_correction_T_min 0.0718
_exptl_crystal_colour red
_exptl_crystal_density_diffrn 1.748
_exptl_crystal_density_method 'not measured'
_exptl_crystal_description block
_exptl_crystal_F_000 1216
_exptl_crystal_size_max 0.480
_exptl_crystal_size_mid 0.310
_exptl_crystal_size_min 0.210
_refine_diff_density_max 1.151
_refine_diff_density_min -1.172
_refine_diff_density_rms 0.114
_refine_ls_extinction_method none
_refine_ls_goodness_of_fit_ref 1.316
_refine_ls_hydrogen_treatment mixed
_refine_ls_matrix_type full
_refine_ls_number_parameters 199
_refine_ls_number_reflns 5785
_refine_ls_number_restraints 0
_refine_ls_restrained_S_all 1.316
_refine_ls_R_factor_all 0.0301
_refine_ls_R_factor_gt 0.0258
_refine_ls_shift/su_max 0.001
_refine_ls_shift/su_mean 0.000
_refine_ls_structure_factor_coef Fsqd
_refine_ls_weighting_details 'calc w=1/[\s^2^(Fo^2^)+(0.0300P)^2^+0.0000P] where P=(Fo^2^+2Fc^2^)/3'
_refine_ls_weighting_scheme calc
_refine_ls_wR_factor_gt 0.0683
_refine_ls_wR_factor_ref 0.0697
_reflns_number_gt 5167
_reflns_number_total 5785
_reflns_threshold_expression >2sigma(I)
_cod_data_source_file ic040026h_6.cif
_cod_data_source_block '[NEt4]2[TeSe3]_Compound6'
_cod_database_code 4311809

loop_
_symmetry_equiv_pos_as_xyz
'x, y, z'
'-x, y+1/2, -z+1/2'
'-x, -y, -z'
'x, -y-1/2, z-1/2'

loop_
_atom_site_label
_atom_site_type_symbol
_atom_site_fract_x
_atom_site_fract_y
_atom_site_fract_z
_atom_site_U_iso_or_equiv
_atom_site_adp_type
_atom_site_occupancy
_atom_site_symmetry_multiplicity
_atom_site_calc_flag
_atom_site_refinement_flags
_atom_site_disorder_assembly
_atom_site_disorder_group
Te Te 0.206589(17) 0.237344(11) 0.361503(8) 0.02596(6) Uani 1 1 d . . .
Se1 Se 0.39265(3) 0.258193(18) 0.279827(12) 0.02919(7) Uani 1 1 d . . .
Se2 Se 0.21211(2) 0.057543(16) 0.386594(11) 0.02245(7) Uani 1 1 d . . .
Se3 Se 0.32700(4) 0.324082(19) 0.459774(13) 0.04124(9) Uani 1 1 d . . .
N1 N 0.28724(19) 0.03767(13) 0.60775(8) 0.0176(3) Uani 1 1 d . . .
N2 N 0.7801(2) 0.48242(13) 0.35446(9) 0.0235(4) Uani 1 1 d . . .
C1 C 0.2146(3) -0.04274(16) 0.56208(11) 0.0224(4) Uani 1 1 d . . .
H1A H 0.1170 -0.0674 0.5781 0.027 Uiso 1 1 calc R . .
H1B H 0.1835 -0.0127 0.5191 0.027 Uiso 1 1 calc R . .
C2 C 0.3225(3) -0.13047(17) 0.55431(13) 0.0295(5) Uani 1 1 d . . .
H2A H 0.2671 -0.1786 0.5243 0.044 Uiso 1 1 calc R . .
H2B H 0.3518 -0.1622 0.5963 0.044 Uiso 1 1 calc R . .
H2C H 0.4184 -0.1074 0.5372 0.044 Uiso 1 1 calc R . .
C3 C 0.4091(2) 0.09205(16) 0.57391(11) 0.0212(4) Uani 1 1 d . . .
H3A H 0.3563 0.1176 0.5323 0.025 Uiso 1 1 calc R . .
H3B H 0.4906 0.0437 0.5641 0.025 Uiso 1 1 calc R . .
C4 C 0.4917(3) 0.17806(18) 0.61115(13) 0.0309(5) Uani 1 1 d . . .
H4A H 0.5684 0.2081 0.5856 0.046 Uiso 1 1 calc R . .
H4B H 0.5470 0.1537 0.6521 0.046 Uiso 1 1 calc R . .
H4C H 0.4130 0.2279 0.6198 0.046 Uiso 1 1 calc R . .
C5 C 0.3685(3) -0.00716(18) 0.67002(11) 0.0240(5) Uani 1 1 d . . .
H5A H 0.4574 -0.0493 0.6597 0.029 Uiso 1 1 calc R . .
H5B H 0.4138 0.0472 0.6984 0.029 Uiso 1 1 calc R . .
C6 C 0.2606(3) -0.0689(2) 0.70654(14) 0.0404(7) Uani 1 1 d . . .
H6A H 0.3212 -0.0957 0.7457 0.061 Uiso 1 1 calc R . .
H6B H 0.2165 -0.1238 0.6792 0.061 Uiso 1 1 calc R . .
H6C H 0.1742 -0.0273 0.7184 0.061 Uiso 1 1 calc R . .
C7 C 0.1565(2) 0.10644(17) 0.62448(11) 0.0228(4) Uani 1 1 d . . .
H7A H 0.0766 0.0664 0.6436 0.027 Uiso 1 1 calc R . .
H7B H 0.2025 0.1541 0.6577 0.027 Uiso 1 1 calc R . .
C8 C 0.0735(3) 0.16431(18) 0.56787(12) 0.0289(5) Uani 1 1 d . . .
H8A H -0.0087 0.2065 0.5827 0.043 Uiso 1 1 calc R . .
H8B H 0.0248 0.1179 0.5351 0.043 Uiso 1 1 calc R . .
H8C H 0.1508 0.2059 0.5493 0.043 Uiso 1 1 calc R . .
C9 C 0.9497(3) 0.5192(2) 0.36593(13) 0.0333(5) Uani 1 1 d . . .
H9A H 1.0214 0.4630 0.3598 0.040 Uiso 1 1 calc R . .
H9B H 0.9725 0.5412 0.4114 0.040 Uiso 1 1 calc R . .
C10 C 0.9875(3) 0.6044(2) 0.32214(15) 0.0394(6) Uani 1 1 d . . .
H10A H 1.0991 0.6231 0.3323 0.059 Uiso 1 1 calc R . .
H10B H 0.9202 0.6616 0.3290 0.059 Uiso 1 1 calc R . .
H10C H 0.9673 0.5832 0.2770 0.059 Uiso 1 1 calc R . .
C11 C 0.6712(3) 0.56722(17) 0.36957(12) 0.0276(5) Uani 1 1 d . . .
H11A H 0.7146 0.5974 0.4112 0.033 Uiso 1 1 calc R . .
H11B H 0.6723 0.6188 0.3359 0.033 Uiso 1 1 calc R . .
C12 C 0.5025(3) 0.5373(2) 0.37339(15) 0.0397(6) Uani 1 1 d . . .
H12A H 0.4410 0.5957 0.3832 0.060 Uiso 1 1 calc R . .
H12B H 0.4994 0.4876 0.4075 0.060 Uiso 1 1 calc R . .
H12C H 0.4570 0.5090 0.3320 0.060 Uiso 1 1 calc R . .
C13 C 0.7353(3) 0.45217(18) 0.28419(11) 0.0267(5) Uani 1 1 d . . .
H13A H 0.6263 0.4250 0.2794 0.032 Uiso 1 1 calc R . .
H13B H 0.7337 0.5125 0.2571 0.032 Uiso 1 1 calc R . .
C14 C 0.8428(3) 0.37665(19) 0.25848(13) 0.0337(5) Uani 1 1 d . . .
H14A H 0.8045 0.3621 0.2133 0.051 Uiso 1 1 calc R . .
H14B H 0.8430 0.3155 0.2840 0.051 Uiso 1 1 calc R . .
H14C H 0.9507 0.4033 0.2615 0.051 Uiso 1 1 calc R . .
C15 C 0.7622(3) 0.39239(17) 0.39674(12) 0.0314(5) Uani 1 1 d . . .
H15A H 0.6514 0.3687 0.3886 0.038 Uiso 1 1 calc R . .
H15B H 0.8313 0.3387 0.3839 0.038 Uiso 1 1 calc R . .
C16 C 0.8028(4) 0.4111(2) 0.46848(13) 0.0453(7) Uani 1 1 d . . .
H16A H 0.7880 0.3497 0.4923 0.068 Uiso 1 1 calc R . .
H16B H 0.7333 0.4629 0.4821 0.068 Uiso 1 1 calc R . .
H16C H 0.9134 0.4326 0.4774 0.068 Uiso 1 1 calc R . .

loop_
_atom_site_aniso_label
_atom_site_aniso_U_11
_atom_site_aniso_U_22
_atom_site_aniso_U_33
_atom_site_aniso_U_23
_atom_site_aniso_U_13
_atom_site_aniso_U_12
Te 0.02626(9) 0.02308(9) 0.02852(10) 0.00557(6) 0.00323(6) 0.00775(6)
Se1 0.04467(16) 0.02433(13) 0.01890(13) 0.00292(9) 0.00525(10) -0.00654(10)
Se2 0.02288(12) 0.02082(12) 0.02405(13) -0.00018(8) 0.00449(8) -0.00421(8)
Se3 0.0769(2) 0.02154(13) 0.02881(15) -0.00568(10) 0.02073(14) -0.00919(13)
N1 0.0187(8) 0.0180(8) 0.0159(9) -0.0002(7) 0.0014(6) 0.0003(7)
N2 0.0312(10) 0.0168(9) 0.0211(9) 0.0009(7) -0.0025(7) 0.0008(8)
C1 0.0244(11) 0.0195(10) 0.0228(11) -0.0026(8) 0.0008(8) -0.0048(9)
C2 0.0329(12) 0.0203(11) 0.0356(14) -0.0065(10) 0.0052(10) -0.0021(9)
C3 0.0218(10) 0.0209(10) 0.0216(11) 0.0004(8) 0.0055(8) -0.0026(8)
C4 0.0296(12) 0.0262(12) 0.0364(14) -0.0042(10) 0.0020(10) -0.0090(10)
C5 0.0256(11) 0.0284(12) 0.0171(10) 0.0019(9) -0.0013(8) 0.0038(9)
C6 0.0372(14) 0.0549(18) 0.0301(14) 0.0200(13) 0.0086(11) 0.0051(13)
C7 0.0220(10) 0.0232(11) 0.0234(11) -0.0040(9) 0.0041(8) 0.0038(8)
C8 0.0282(12) 0.0255(12) 0.0314(13) -0.0030(10) -0.0025(9) 0.0067(9)
C9 0.0321(13) 0.0313(13) 0.0340(14) -0.0044(11) -0.0065(10) -0.0012(10)
C10 0.0334(13) 0.0351(15) 0.0510(18) -0.0065(12) 0.0109(12) -0.0062(11)
C11 0.0387(13) 0.0162(11) 0.0284(12) 0.0007(9) 0.0064(10) 0.0025(9)
C12 0.0433(15) 0.0288(13) 0.0498(17) 0.0000(12) 0.0168(13) 0.0011(12)
C13 0.0326(12) 0.0261(12) 0.0196(11) 0.0006(9) -0.0043(9) -0.0005(9)
C14 0.0431(14) 0.0304(13) 0.0266(13) -0.0034(10) -0.0003(10) 0.0062(11)
C15 0.0520(14) 0.0165(11) 0.0238(12) 0.0027(9) -0.0035(10) -0.0004(10)
C16 0.081(2) 0.0292(14) 0.0233(14) 0.0023(11) -0.0023(13) -0.0030(14)

loop_
_atom_type_symbol
_atom_type_description
_atom_type_scat_dispersion_real
_atom_type_scat_dispersion_imag
_atom_type_scat_source
C C 0.0033 0.0016 'International Tables Vol C Tables 4.2.6.8 and 6.1.1.4'
H H 0.0000 0.0000 'International Tables Vol C Tables 4.2.6.8 and 6.1.1.4'
N N 0.0061 0.0033 'International Tables Vol C Tables 4.2.6.8 and 6.1.1.4'
Se Se -0.0929 2.2259 'International Tables Vol C Tables 4.2.6.8 and 6.1.1.4'
Te Te -0.5308 1.6751 'International Tables Vol C Tables 4.2.6.8 and 6.1.1.4'

loop_
_geom_angle_atom_site_label_1
_geom_angle_atom_site_label_2
_geom_angle_atom_site_label_3
_geom_angle
_geom_angle_site_symmetry_1
_geom_angle_site_symmetry_3
_geom_angle_publ_flag
Se3 Te Se2 106.933(11) . . ?
Se3 Te Se1 106.467(12) . . ?
Se2 Te Se1 105.011(10) . . ?
C3 N1 C5 109.05(16) . . ?
C3 N1 C7 112.04(17) . . ?
C5 N1 C7 108.24(16) . . ?
C3 N1 C1 107.45(16) . . ?
C5 N1 C1 111.09(17) . . ?
C7 N1 C1 108.99(15) . . ?
C9 N2 C15 109.33(19) . . ?
C9 N2 C13 111.04(19) . . ?
C15 N2 C13 108.38(17) . . ?
C9 N2 C11 108.19(18) . . ?
C15 N2 C11 111.70(19) . . ?
C13 N2 C11 108.22(17) . . ?
C2 C1 N1 114.63(18) . . ?
N1 C3 C4 115.47(18) . . ?
C6 C5 N1 114.20(18) . . ?
C8 C7 N1 114.64(18) . . ?
N2 C9 C10 114.7(2) . . ?
C12 C11 N2 114.7(2) . . ?
C14 C13 N2 115.58(19) . . ?
C16 C15 N2 114.5(2) . . ?

loop_
_geom_bond_atom_site_label_1
_geom_bond_atom_site_label_2
_geom_bond_distance
_geom_bond_site_symmetry_2
_geom_bond_publ_flag
Te Se3 2.4714(4) . ?
Te Se2 2.4767(3) . ?
Te Se1 2.4822(3) . ?
N1 C3 1.514(3) . ?
N1 C5 1.521(3) . ?
N1 C7 1.521(3) . ?
N1 C1 1.523(3) . ?
N2 C9 1.516(3) . ?
N2 C15 1.519(3) . ?
N2 C13 1.526(3) . ?
N2 C11 1.528(3) . ?
C1 C2 1.517(3) . ?
C3 C4 1.518(3) . ?
C5 C6 1.513(3) . ?
C7 C8 1.516(3) . ?
C9 C10 1.526(4) . ?
C11 C12 1.502(3) . ?
C13 C14 1.510(3) . ?
C15 C16 1.517(4) . ?

loop_
_cod_related_entry_id
_cod_related_entry_database
_cod_related_entry_code
1 ChemSpider 30660896
